data_4079787
loop_
_publ_author_name
'Zhang, Xiaofei'
'Cao, Bei'
'Valente, Edward J.'
'Hollis, T. Keith'

_publ_section_title
;
 Synthesis, Characterization, Photoluminescence, and Simulations of a
 CCC-NHC-Supported Pt2Ag2Mixed-Metal Cluster Containing a
 PtAg2Metallacyclopropane
;
_journal_issue 3
_journal_name_full Organometallics
_journal_page_first 752
_journal_paper_doi 10.1021/om300330y
_journal_volume 32
_journal_year 2013
_chemical_formula_moiety 'C22 H29 F3 N4 O2 Pt Si2'
_chemical_formula_sum 'C22 H29 F3 N4 O2 Pt Si2'
_chemical_formula_weight 689.76
_space_group_crystal_system monoclinic
_space_group_IT_number 14
_space_group_name_Hall '-P 2yn'
_space_group_name_H-M_alt 'P 1 21/n 1'
_symmetry_space_group_name_Hall '-P 2yn'
_symmetry_space_group_name_H-M 'P 1 21/n 1'
_atom_sites_solution_hydrogens geom
_atom_sites_solution_primary direct
_atom_sites_solution_secondary difmap
_audit_creation_method SHELXL-97
_cell_angle_alpha 90.00
_cell_angle_beta 93.427(7)
_cell_angle_gamma 90.00
_cell_formula_units_Z 4
_cell_length_a 6.6502(12)
_cell_length_b 20.061(4)
_cell_length_c 20.159(4)
_cell_measurement_reflns_used 16923
_cell_measurement_temperature 293(2)
_cell_measurement_theta_max 27.5
_cell_measurement_theta_min 3.05
_cell_volume 2684.6(9)
_computing_cell_refinement 'CrystalClear 2.0 r7 (Rigaku, 2011)'
_computing_data_collection 'CrystalClear 2.0 r7 (Rigaku, 2011)'
_computing_data_reduction 'CrystalClear 2.0 r7 (Rigaku, 2011)'
_computing_molecular_graphics 'Olex2 (Dolomanov, et al., 2009)'
_computing_publication_material 'Olex2 (Dolomanov, et al., 2009)'
_computing_structure_refinement 'SHELXL-97 (Sheldrick, 2008)'
_computing_structure_solution 'SIR92 (Altomare, et al., 1994)'
_diffrn_ambient_temperature 293(2)
_diffrn_detector_area_resol_mean 13.66
_diffrn_measured_fraction_theta_full 0.998
_diffrn_measured_fraction_theta_max 0.998
_diffrn_measurement_device_type 'Rigaku XtaLAB mini CCD'
_diffrn_measurement_method 'profile data from \w-scans'
_diffrn_radiation_monochromator graphite
_diffrn_radiation_type MoK\a
_diffrn_radiation_wavelength 0.71075
_diffrn_reflns_av_R_equivalents 0.0644
_diffrn_reflns_av_unetI/netI 0.0501
_diffrn_reflns_limit_h_max 8
_diffrn_reflns_limit_h_min -8
_diffrn_reflns_limit_k_max 26
_diffrn_reflns_limit_k_min -25
_diffrn_reflns_limit_l_max 26
_diffrn_reflns_limit_l_min -26
_diffrn_reflns_number 27869
_diffrn_reflns_theta_full 27.48
_diffrn_reflns_theta_max 27.48
_diffrn_reflns_theta_min 3.17
_diffrn_source 'fine-focus sealed tube'
_diffrn_standards_decay_% 0
_exptl_absorpt_coefficient_mu 5.362
_exptl_absorpt_correction_T_max 0.5001
_exptl_absorpt_correction_T_min 0.2484
_exptl_absorpt_correction_type multi-scan
_exptl_absorpt_process_details 'REQAB (Rigaku, 1998)'
_exptl_crystal_colour yellow
_exptl_crystal_density_diffrn 1.707
_exptl_crystal_density_method 'not measured'
_exptl_crystal_description prism
_exptl_crystal_F_000 1352
_exptl_crystal_size_max 0.36
_exptl_crystal_size_mid 0.20
_exptl_crystal_size_min 0.15
_refine_diff_density_max 1.308
_refine_diff_density_min -0.841
_refine_diff_density_rms 0.108
_refine_ls_extinction_method none
_refine_ls_goodness_of_fit_ref 1.032
_refine_ls_hydrogen_treatment constr
_refine_ls_matrix_type full
_refine_ls_number_parameters 381
_refine_ls_number_reflns 6155
_refine_ls_number_restraints 76
_refine_ls_restrained_S_all 1.032
_refine_ls_R_factor_all 0.0620
_refine_ls_R_factor_gt 0.0395
_refine_ls_shift/su_max 0.007
_refine_ls_shift/su_mean 0.000
_refine_ls_structure_factor_coef Fsqd
_refine_ls_weighting_details 'calc w=1/[\s^2^(Fo^2^)+(0.0010P)^2^+6.0000P] where P=(Fo^2^+2Fc^2^)/3'
_refine_ls_weighting_scheme calc
_refine_ls_wR_factor_gt 0.0621
_refine_ls_wR_factor_ref 0.0684
_reflns_number_gt 4604
_reflns_number_total 6155
_reflns_threshold_expression >2\s(I)
_cod_data_source_file om300330y_si_002.cif
_cod_data_source_block shelxl
_cod_database_code 4079787

loop_
_space_group_symop_id
_space_group_symop_operation_xyz
1 'x, y, z'
2 '-x+1/2, y+1/2, -z+1/2'
3 '-x, -y, -z'
4 'x-1/2, -y-1/2, z-1/2'

loop_
_atom_site_label
_atom_site_type_symbol
_atom_site_fract_x
_atom_site_fract_y
_atom_site_fract_z
_atom_site_U_iso_or_equiv
_atom_site_adp_type
_atom_site_occupancy
_atom_site_symmetry_multiplicity
_atom_site_calc_flag
_atom_site_refinement_flags
_atom_site_disorder_assembly
_atom_site_disorder_group
Pt1 Pt 0.90439(3) 0.222357(10) 0.206523(9) 0.04143(7) Uani 1 1 d . . .
Si1 Si 0.5634(2) 0.42940(8) 0.14861(7) 0.0473(4) Uani 1 1 d . . .
Si2 Si 1.3487(2) 0.19105(9) 0.40707(8) 0.0558(4) Uani 1 1 d . . .
O1A O 0.8885(9) 0.2905(3) 0.2892(3) 0.0518(15) Uani 0.651(3) 1 d PD A 1
O2A O 1.0527(11) 0.3799(4) 0.2580(4) 0.087(2) Uani 0.651(3) 1 d PD A 1
C25A C 0.9633(14) 0.3475(4) 0.2957(4) 0.045(2) Uani 0.651(3) 1 d PD A 1
C26A C 0.9044(17) 0.3799(5) 0.3624(5) 0.078(4) Uani 0.651(3) 1 d PD A 1
F1A F 1.003(2) 0.4357(5) 0.3764(6) 0.099(4) Uani 0.488(2) 1 d PD A 1
F2A F 0.938(2) 0.3397(4) 0.4139(3) 0.092(3) Uani 0.488(2) 1 d PD A 1
F3A F 0.7044(13) 0.3940(5) 0.3605(4) 0.109(3) Uani 0.488(2) 1 d PD A 1
F1D F 1.106(4) 0.391(2) 0.3888(18) 0.118(12) Uiso 0.1627(8) 1 d PD A 4
F2D F 0.826(5) 0.3546(19) 0.4096(18) 0.120(17) Uiso 0.1627(8) 1 d PD A 4
F3D F 0.845(4) 0.4391(12) 0.3449(15) 0.081(8) Uiso 0.1627(8) 1 d PD A 4
O1B O 0.986(9) 0.312(2) 0.2590(17) 0.050(4) Uiso 0.181(9) 1 d PD A 2
O2B O 0.844(4) 0.2827(11) 0.3511(13) 0.068(5) Uiso 0.181(9) 1 d PD A 2
C25B C 0.931(5) 0.3197(12) 0.3168(12) 0.043(6) Uiso 0.181(9) 1 d PD A 2
C26B C 1.009(3) 0.3880(10) 0.3457(10) 0.058(9) Uiso 0.208(11) 1 d PD A 2
F1B F 0.963(4) 0.3959(15) 0.4080(10) 0.101(10) Uiso 0.181(9) 1 d PD A 2
F2B F 0.932(4) 0.4401(10) 0.3129(12) 0.099(10) Uiso 0.181(9) 1 d PD A 2
F3B F 1.210(3) 0.3955(11) 0.3428(13) 0.088(8) Uiso 0.181(9) 1 d PD A 2
O1C O 1.002(9) 0.310(2) 0.2605(19) 0.050(4) Uiso 0.168(9) 1 d PD A 3
O2C O 0.804(4) 0.3035(14) 0.3445(15) 0.068(5) Uiso 0.168(9) 1 d PD A 3
C25C C 0.930(6) 0.3286(17) 0.3136(15) 0.043(6) Uiso 0.168(9) 1 d PD A 3
C26C C 1.044(4) 0.3917(13) 0.3417(12) 0.058(9) Uiso 0.09(2) 1 d PD A 3
F1C F 1.098(5) 0.4326(13) 0.2949(12) 0.113(12) Uiso 0.168(9) 1 d PD A 3
F2C F 1.212(4) 0.3768(14) 0.3767(14) 0.099(10) Uiso 0.168(9) 1 d PD A 3
F3C F 0.933(5) 0.4271(17) 0.3838(16) 0.087(15) Uiso 0.168(9) 1 d PD A 3
N2 N 0.4870(6) 0.2907(2) 0.1552(2) 0.0478(11) Uani 1 1 d . . .
N5 N 0.5778(7) 0.1999(2) 0.1089(2) 0.0507(11) Uani 1 1 d . . .
N17 N 1.3345(7) 0.1721(2) 0.2681(2) 0.0513(11) Uani 1 1 d . . .
N20 N 1.1801(7) 0.1135(2) 0.1911(2) 0.0498(11) Uani 1 1 d . . .
C1 C 0.6376(8) 0.2454(3) 0.1572(3) 0.0457(13) Uani 1 1 d . A .
C3 C 0.3380(9) 0.2746(3) 0.1074(3) 0.0638(16) Uani 1 1 d . A .
H3 H 0.2209 0.2986 0.0968 0.077 Uiso 1 1 calc R . .
C4 C 0.3942(9) 0.2176(3) 0.0792(3) 0.0628(17) Uani 1 1 d . A .
H4 H 0.3223 0.1943 0.0456 0.075 Uiso 1 1 calc R . .
C6 C 0.7083(9) 0.1452(3) 0.1003(2) 0.0515(14) Uani 1 1 d . A .
C7 C 0.8784(8) 0.1493(2) 0.1438(2) 0.0454(13) Uani 1 1 d . A .
C8 C 0.8302(12) 0.0428(3) 0.0573(3) 0.074(2) Uani 1 1 d . A .
H8 H 0.8157 0.0073 0.0278 0.089 Uiso 1 1 calc R . .
C9 C 0.6816(11) 0.0909(3) 0.0566(3) 0.0653(18) Uani 1 1 d . . .
H9 H 0.5670 0.0875 0.0280 0.078 Uiso 1 1 calc R A .
C10 C 0.4872(8) 0.3523(3) 0.1951(2) 0.0513(14) Uani 1 1 d . A .
H10A H 0.5789 0.3466 0.2339 0.062 Uiso 1 1 calc R . .
H10B H 0.3533 0.3590 0.2105 0.062 Uiso 1 1 calc R . .
C11 C 0.8048(9) 0.4120(4) 0.1116(4) 0.088(2) Uani 1 1 d . . .
H11A H 0.9083 0.4059 0.1464 0.106 Uiso 1 1 calc R . .
H11B H 0.8395 0.4489 0.0842 0.106 Uiso 1 1 calc R . .
H11C H 0.7923 0.3723 0.0851 0.106 Uiso 1 1 calc R . .
C12 C 0.5824(12) 0.4982(3) 0.2094(3) 0.096(2) Uani 1 1 d . . .
H12A H 0.6232 0.5382 0.1877 0.116 Uiso 1 1 calc R . .
H12B H 0.6802 0.4870 0.2446 0.116 Uiso 1 1 calc R . .
H12C H 0.4537 0.5051 0.2274 0.116 Uiso 1 1 calc R . .
C13 C 0.3703(9) 0.4494(3) 0.0809(3) 0.082(2) Uani 1 1 d . . .
H13A H 0.3624 0.4136 0.0493 0.099 Uiso 1 1 calc R . .
H13B H 0.4072 0.4898 0.0591 0.099 Uiso 1 1 calc R . .
H13C H 0.2417 0.4552 0.0994 0.099 Uiso 1 1 calc R . .
C14 C 0.9992(11) 0.0457(3) 0.1003(3) 0.0708(19) Uani 1 1 d . . .
H14 H 1.0962 0.0123 0.1006 0.085 Uiso 1 1 calc R A .
C15 C 1.0205(9) 0.1001(3) 0.1430(2) 0.0515(14) Uani 1 1 d . A .
C16 C 1.1616(8) 0.1704(3) 0.2288(2) 0.0443(12) Uani 1 1 d . A .
C18 C 1.4559(9) 0.1184(3) 0.2546(3) 0.0662(17) Uani 1 1 d . A .
H18 H 1.5815 0.1091 0.2753 0.079 Uiso 1 1 calc R . .
C19 C 1.3617(9) 0.0822(3) 0.2068(3) 0.0663(18) Uani 1 1 d . A .
H19 H 1.4090 0.0434 0.1878 0.080 Uiso 1 1 calc R . .
C21 C 1.3846(8) 0.2214(3) 0.3203(3) 0.0538(14) Uani 1 1 d . A .
H21A H 1.3014 0.2606 0.3120 0.065 Uiso 1 1 calc R . .
H21B H 1.5239 0.2348 0.3174 0.065 Uiso 1 1 calc R . .
C22 C 1.0794(8) 0.1684(3) 0.4134(3) 0.0700(18) Uani 1 1 d . . .
H22A H 0.9971 0.2074 0.4066 0.084 Uiso 1 1 calc R . .
H22B H 1.0605 0.1503 0.4568 0.084 Uiso 1 1 calc R . .
H22C H 1.0414 0.1357 0.3803 0.084 Uiso 1 1 calc R . .
C23 C 1.4258(11) 0.2597(4) 0.4634(3) 0.097(2) Uani 1 1 d . . .
H23A H 1.4130 0.2460 0.5085 0.116 Uiso 1 1 calc R . .
H23B H 1.3412 0.2977 0.4539 0.116 Uiso 1 1 calc R . .
H23C H 1.5635 0.2713 0.4571 0.116 Uiso 1 1 calc R . .
C24 C 1.5112(9) 0.1165(3) 0.4251(3) 0.081(2) Uani 1 1 d . . .
H24A H 1.4977 0.1024 0.4701 0.098 Uiso 1 1 calc R . .
H24B H 1.6492 0.1277 0.4190 0.098 Uiso 1 1 calc R . .
H24C H 1.4701 0.0809 0.3954 0.098 Uiso 1 1 calc R . .

loop_
_atom_site_aniso_label
_atom_site_aniso_U_11
_atom_site_aniso_U_22
_atom_site_aniso_U_33
_atom_site_aniso_U_23
_atom_site_aniso_U_13
_atom_site_aniso_U_12
Pt1 0.05144(12) 0.03678(11) 0.03544(10) -0.00030(10) -0.00270(8) -0.00234(11)
Si1 0.0433(8) 0.0482(9) 0.0507(9) 0.0025(7) 0.0066(7) 0.0026(7)
Si2 0.0403(8) 0.0794(12) 0.0470(9) 0.0090(8) -0.0032(7) -0.0079(8)
O1A 0.066(4) 0.048(4) 0.041(3) -0.014(3) -0.001(3) 0.000(3)
O2A 0.087(5) 0.079(5) 0.101(6) -0.012(5) 0.049(5) -0.018(4)
C25A 0.045(5) 0.050(6) 0.041(5) 0.007(5) 0.000(4) 0.006(5)
C26A 0.115(12) 0.055(7) 0.061(7) -0.009(6) -0.022(7) 0.001(7)
F1A 0.147(12) 0.060(6) 0.094(8) -0.047(6) 0.034(8) -0.042(8)
F2A 0.166(11) 0.074(6) 0.036(4) -0.003(4) 0.005(5) 0.012(7)
F3A 0.090(6) 0.144(9) 0.095(7) -0.047(6) 0.022(6) 0.034(7)
N2 0.044(2) 0.053(3) 0.045(3) 0.009(2) -0.001(2) -0.005(2)
N5 0.059(3) 0.046(3) 0.046(3) 0.006(2) -0.007(2) -0.015(2)
N17 0.050(3) 0.057(3) 0.048(3) 0.013(2) 0.007(2) 0.000(2)
N20 0.059(3) 0.046(3) 0.045(3) 0.006(2) 0.012(2) 0.008(2)
C1 0.049(3) 0.042(3) 0.046(3) 0.004(2) -0.001(3) -0.008(3)
C3 0.049(3) 0.071(4) 0.070(4) 0.017(4) -0.010(3) -0.006(3)
C4 0.062(4) 0.063(4) 0.060(4) 0.015(3) -0.021(3) -0.023(3)
C6 0.074(4) 0.049(3) 0.032(3) 0.003(2) 0.002(3) -0.011(3)
C7 0.062(3) 0.041(3) 0.034(3) -0.001(2) 0.006(2) -0.008(3)
C8 0.131(6) 0.050(4) 0.042(3) -0.010(3) 0.015(4) -0.011(4)
C9 0.101(5) 0.058(4) 0.034(3) -0.003(3) -0.013(3) -0.023(4)
C10 0.046(3) 0.065(4) 0.044(3) 0.008(3) 0.009(3) 0.003(3)
C11 0.069(4) 0.092(6) 0.106(6) 0.018(4) 0.034(4) -0.006(4)
C12 0.143(7) 0.063(5) 0.084(5) -0.015(4) 0.006(5) 0.000(5)
C13 0.076(5) 0.079(5) 0.090(5) 0.030(4) -0.012(4) -0.002(4)
C14 0.123(6) 0.052(4) 0.039(3) -0.005(3) 0.019(4) 0.005(4)
C15 0.078(4) 0.046(3) 0.032(3) 0.000(2) 0.013(3) -0.003(3)
C16 0.049(3) 0.046(3) 0.039(3) 0.004(2) 0.010(2) -0.002(3)
C18 0.051(4) 0.079(5) 0.069(4) 0.013(4) 0.014(3) 0.015(3)
C19 0.068(4) 0.072(4) 0.062(4) 0.004(3) 0.026(4) 0.020(4)
C21 0.042(3) 0.055(3) 0.063(3) 0.007(3) -0.004(3) -0.008(3)
C22 0.049(3) 0.087(5) 0.074(4) 0.018(4) 0.005(3) -0.010(3)
C23 0.097(6) 0.122(7) 0.070(5) -0.012(4) -0.005(4) -0.022(5)
C24 0.068(4) 0.108(6) 0.069(4) 0.035(4) 0.009(4) 0.017(4)

loop_
_atom_type_symbol
_atom_type_description
_atom_type_scat_dispersion_real
_atom_type_scat_dispersion_imag
_atom_type_scat_source
C C 0.0033 0.0016 'International Tables Vol C Tables 4.2.6.8 and 6.1.1.4'
H H 0.0000 0.0000 'International Tables Vol C Tables 4.2.6.8 and 6.1.1.4'
F F 0.0171 0.0103 'International Tables Vol C Tables 4.2.6.8 and 6.1.1.4'
N N 0.0061 0.0033 'International Tables Vol C Tables 4.2.6.8 and 6.1.1.4'
O O 0.0106 0.0060 'International Tables Vol C Tables 4.2.6.8 and 6.1.1.4'
Pt Pt -1.7033 8.3905 'International Tables Vol C Tables 4.2.6.8 and 6.1.1.4'
Si Si 0.0817 0.0704 'International Tables Vol C Tables 4.2.6.8 and 6.1.1.4'

loop_
_geom_angle_atom_site_label_1
_geom_angle_atom_site_label_2
_geom_angle_atom_site_label_3
_geom_angle
O1B Pt1 O1A 27.1(7)
O1B Pt1 O1C 3(4)
O1C Pt1 O1A 28.4(8)
C1 Pt1 O1A 98.7(2)
C1 Pt1 O1B 103.8(19)
C1 Pt1 O1C 107(2)
C7 Pt1 O1A 167.1(2)
C7 Pt1 O1B 165.7(7)
C7 Pt1 O1C 164.2(9)
C7 Pt1 C1 79.1(2)
C7 Pt1 C16 78.3(2)
C16 Pt1 O1A 103.5(2)
C16 Pt1 O1B 97.9(19)
C16 Pt1 O1C 95(2)
C16 Pt1 C1 157.4(2)
C11 Si1 C10 108.1(3)
C11 Si1 C12 112.5(3)
C11 Si1 C13 108.9(3)
C12 Si1 C10 107.0(3)
C12 Si1 C13 110.0(3)
C13 Si1 C10 110.2(3)
C22 Si2 C21 108.6(3)
C22 Si2 C24 109.8(3)
C23 Si2 C21 106.6(3)
C23 Si2 C22 112.0(3)
C23 Si2 C24 110.1(3)
C24 Si2 C21 109.7(3)
C25A O1A Pt1 128.4(5)
O1A C25A C26A 110.6(7)
O2A C25A O1A 130.1(8)
O2A C25A C26A 118.9(8)
F1A C26A C25A 113.0(10)
F1A C26A F2A 106.9(10)
F1A C26A F3A 107.5(11)
F2A C26A C25A 112.5(9)
F2A C26A F3A 105.5(10)
F3A C26A C25A 111.0(8)
C25B O1B Pt1 119.2(16)
O1B C25B C26B 110.5(11)
O2B C25B O1B 129.9(15)
O2B C25B C26B 119.5(13)
F1B C26B C25B 111.8(13)
F1B C26B F2B 106.1(15)
F1B C26B F3B 108.2(15)
F2B C26B C25B 113.4(15)
F2B C26B F3B 104.0(14)
F3B C26B C25B 112.9(14)
C25C O1C Pt1 123.4(17)
O1C C25C C26C 110.2(11)
O2C C25C O1C 130.0(15)
O2C C25C C26C 119.7(13)
F1C C26C C25C 113.1(15)
F1C C26C F2C 105.3(15)
F1C C26C F3C 107.8(16)
F2C C26C C25C 112.7(16)
F2C C26C F3C 105.0(15)
F3C C26C C25C 112.4(14)
C1 N2 C3 111.3(5)
C1 N2 C10 124.8(4)
C3 N2 C10 123.7(5)
C1 N5 C6 116.6(4)
C4 N5 C1 110.4(5)
C4 N5 C6 132.9(5)
C16 N17 C18 110.4(5)
C16 N17 C21 125.8(5)
C18 N17 C21 123.8(5)
C16 N20 C15 116.5(4)
C16 N20 C19 110.8(5)
C19 N20 C15 132.7(5)
N2 C1 Pt1 142.2(4)
N2 C1 N5 104.1(4)
N5 C1 Pt1 113.7(4)
C4 C3 N2 106.9(5)
C3 C4 N5 107.3(5)
C7 C6 N5 110.9(5)
C7 C6 C9 120.6(6)
C9 C6 N5 128.5(5)
C6 C7 Pt1 119.6(4)
C15 C7 Pt1 121.3(4)
C15 C7 C6 119.1(5)
C14 C8 C9 122.3(6)
C8 C9 C6 118.1(6)
N2 C10 Si1 114.0(3)
C8 C14 C15 118.0(6)
C7 C15 N20 110.1(5)
C7 C15 C14 121.9(6)
C14 C15 N20 128.0(6)
N17 C16 Pt1 142.1(4)
N17 C16 N20 104.1(4)
N20 C16 Pt1 113.8(4)
C19 C18 N17 108.2(5)
C18 C19 N20 106.6(5)
N17 C21 Si2 114.4(4)

loop_
_geom_bond_atom_site_label_1
_geom_bond_atom_site_label_2
_geom_bond_distance
Pt1 O1A 2.163(5)
Pt1 O1B 2.14(2)
Pt1 O1C 2.15(3)
Pt1 C1 2.035(5)
Pt1 C7 1.937(5)
Pt1 C16 2.031(5)
Si1 C10 1.894(5)
Si1 C11 1.843(6)
Si1 C12 1.844(6)
Si1 C13 1.861(6)
Si2 C21 1.882(5)
Si2 C22 1.860(5)
Si2 C23 1.838(7)
Si2 C24 1.868(6)
O1A C25A 1.250(8)
O2A C25A 1.188(10)
C25A C26A 1.563(11)
C26A F1A 1.319(12)
C26A F2A 1.323(13)
C26A F3A 1.358(12)
O1B C25B 1.252(11)
O2B C25B 1.189(12)
C25B C26B 1.564(13)
C26B F1B 1.319(15)
C26B F2B 1.322(16)
C26B F3B 1.356(15)
O1C C25C 1.253(11)
O2C C25C 1.187(12)
C25C C26C 1.563(14)
C26C F1C 1.317(15)
C26C F2C 1.321(16)
C26C F3C 1.356(15)
N2 C1 1.351(6)
N2 C3 1.379(7)
N2 C10 1.473(6)
N5 C1 1.376(6)
N5 C4 1.375(7)
N5 C6 1.416(7)
N17 C16 1.357(6)
N17 C18 1.384(7)
N17 C21 1.467(7)
N20 C15 1.420(7)
N20 C16 1.380(6)
N20 C19 1.381(7)
C3 C4 1.340(8)
C6 C7 1.392(7)
C6 C9 1.405(7)
C7 C15 1.368(7)
C8 C9 1.381(8)
C8 C14 1.378(9)
C14 C15 1.392(7)
C18 C19 1.333(8)
